data_4511628
loop_
_publ_author_name
'Wucher, Philipp'
'Schwaderer, Judith B.'
'Mecking, Stefan'

_publ_section_title
;
 Solid-Supported Single-Component Pd(II) Catalysts for Polar Monomer
 Insertion Copolymerization
;
_journal_issue 8
_journal_name_full 'ACS Catalysis'
_journal_page_first 2672
_journal_paper_doi 10.1021/cs5005954
_journal_volume 4
_journal_year 2014
_chemical_formula_moiety 'C31 H34 N O6 P Pd S'
_chemical_formula_sum 'C31 H34 N O6 P Pd S'
_chemical_formula_weight 686.02
_chemical_name_systematic
; 
 ? 
;
_space_group_IT_number 14
_symmetry_cell_setting monoclinic
_symmetry_space_group_name_Hall '-P 2ybc'
_symmetry_space_group_name_H-M 'P 1 21/c 1'
_atom_sites_solution_hydrogens geom
_atom_sites_solution_primary heavy
_atom_sites_solution_secondary difmap
_audit_creation_method SHELXL-97
_cell_angle_alpha 90.00
_cell_angle_beta 90.938(4)
_cell_angle_gamma 90.00
_cell_formula_units_Z 4
_cell_length_a 15.7840(9)
_cell_length_b 10.3015(5)
_cell_length_c 19.7923(9)
_cell_measurement_reflns_used 33923
_cell_measurement_temperature 100(2)
_cell_measurement_theta_max 27.12
_cell_measurement_theta_min 2.06
_cell_volume 3217.8(3)
_computing_cell_refinement 'STOE X-AREA'
_computing_data_collection 'STOE X-AREA'
_computing_data_reduction 'STOE X-RED32'
_computing_structure_refinement 'SHELXL-97 (Sheldrick, 1997)'
_computing_structure_solution 'SHELXS-97 (Sheldrick, 1990)'
_diffrn_ambient_temperature 100(2)
_diffrn_detector_area_resol_mean 6.67
_diffrn_measured_fraction_theta_full 0.990
_diffrn_measured_fraction_theta_max 0.990
_diffrn_measurement_device_type 'STOE IPDS 2T'
_diffrn_measurement_method 'rotation method'
_diffrn_radiation_monochromator graphite
_diffrn_radiation_source 'fine-focus sealed tube'
_diffrn_radiation_type MoK\a
_diffrn_radiation_wavelength 0.71073
_diffrn_reflns_av_R_equivalents 0.0911
_diffrn_reflns_av_sigmaI/netI 0.0470
_diffrn_reflns_limit_h_max 20
_diffrn_reflns_limit_h_min -20
_diffrn_reflns_limit_k_max 13
_diffrn_reflns_limit_k_min -13
_diffrn_reflns_limit_l_max 24
_diffrn_reflns_limit_l_min -24
_diffrn_reflns_number 46515
_diffrn_reflns_theta_full 26.87
_diffrn_reflns_theta_max 26.87
_diffrn_reflns_theta_min 2.06
_exptl_absorpt_coefficient_mu 0.733
_exptl_absorpt_correction_T_max 0.9659
_exptl_absorpt_correction_T_min 0.8147
_exptl_absorpt_correction_type integration
_exptl_absorpt_process_details 'STOE X-RED32'
_exptl_crystal_colour colorless
_exptl_crystal_density_diffrn 1.416
_exptl_crystal_density_method 'not measured'
_exptl_crystal_description prism
_exptl_crystal_F_000 1408
_exptl_crystal_size_max 0.3
_exptl_crystal_size_mid 0.25
_exptl_crystal_size_min 0.2
_refine_diff_density_max 2.624
_refine_diff_density_min -1.259
_refine_diff_density_rms 0.154
_refine_ls_extinction_method none
_refine_ls_goodness_of_fit_ref 1.066
_refine_ls_hydrogen_treatment constr
_refine_ls_matrix_type full
_refine_ls_number_parameters 372
_refine_ls_number_reflns 6842
_refine_ls_number_restraints 105
_refine_ls_restrained_S_all 1.068
_refine_ls_R_factor_all 0.0954
_refine_ls_R_factor_gt 0.0761
_refine_ls_shift/su_max 0.001
_refine_ls_shift/su_mean 0.000
_refine_ls_structure_factor_coef Fsqd
_refine_ls_weighting_details 'calc w=1/[\s^2^(Fo^2^)+(0.1271P)^2^+7.1339P] where P=(Fo^2^+2Fc^2^)/3'
_refine_ls_weighting_scheme calc
_refine_ls_wR_factor_gt 0.2061
_refine_ls_wR_factor_ref 0.2189
_reflns_number_gt 5215
_reflns_number_total 6842
_reflns_threshold_expression >2sigma(I)
_cod_data_source_file cs5005954_si_002.cif
_cod_data_source_block d:\pw431
_cod_depositor_comments 'Adding full bibliography for 4511628--4511631.cif.'
_cod_original_sg_symbol_H-M 'P 21/c'
_cod_database_code 4511628

loop_
_symmetry_equiv_pos_as_xyz
'x, y, z'
'-x, y+1/2, -z+1/2'
'-x, -y, -z'
'x, -y-1/2, z-1/2'

loop_
_atom_site_label
_atom_site_type_symbol
_atom_site_fract_x
_atom_site_fract_y
_atom_site_fract_z
_atom_site_U_iso_or_equiv
_atom_site_adp_type
_atom_site_occupancy
_atom_site_symmetry_multiplicity
_atom_site_calc_flag
_atom_site_refinement_flags
C1 C 0.7428(5) 0.8535(7) 0.8201(3) 0.0525(16) Uani 1 1 d .
C2 C 0.8049(4) 0.8200(6) 0.7718(3) 0.0418(13) Uani 1 1 d .
C3 C 0.8357(4) 0.9168(6) 0.7305(3) 0.0481(14) Uani 1 1 d .
H3A H 0.8782 0.8965 0.6987 0.058 Uiso 1 1 calc R
C4 C 0.8059(6) 1.0423(7) 0.7346(4) 0.067(2) Uani 1 1 d .
H4A H 0.8286 1.1078 0.7064 0.081 Uiso 1 1 calc R
C5 C 0.7437(7) 1.0724(8) 0.7790(5) 0.091(3) Uani 1 1 d .
H5A H 0.7219 1.1583 0.7803 0.110 Uiso 1 1 calc R
C6 C 0.7119(7) 0.9790(8) 0.8224(4) 0.076(3) Uani 1 1 d .
H6A H 0.6691 1.0013 0.8536 0.092 Uiso 1 1 calc R
C7 C 0.8899(4) 0.6499(5) 0.6792(3) 0.0425(13) Uani 1 1 d .
C8 C 0.8412(4) 0.6769(6) 0.6203(3) 0.0445(13) Uani 1 1 d .
C9 C 0.8774(5) 0.6672(6) 0.5566(3) 0.0506(15) Uani 1 1 d .
H9A H 0.8451 0.6865 0.5170 0.061 Uiso 1 1 calc R
C10 C 0.9606(5) 0.6292(6) 0.5523(3) 0.0560(17) Uani 1 1 d .
H10A H 0.9853 0.6227 0.5090 0.067 Uiso 1 1 calc R
C11 C 1.0090(5) 0.6005(7) 0.6082(3) 0.0555(17) Uani 1 1 d .
H11A H 1.0660 0.5726 0.6033 0.067 Uiso 1 1 calc R
C12 C 0.9746(5) 0.6121(6) 0.6726(3) 0.0502(15) Uani 1 1 d .
H12A H 1.0084 0.5944 0.7117 0.060 Uiso 1 1 calc R
C13 C 0.7059(5) 0.7327(10) 0.5741(4) 0.072(2) Uani 1 1 d .
H13C H 0.6475 0.7453 0.5890 0.087 Uiso 1 1 calc R
H13B H 0.7082 0.6580 0.5435 0.087 Uiso 1 1 calc R
H13A H 0.7250 0.8106 0.5504 0.087 Uiso 1 1 calc R
C14 C 0.9230(4) 0.6228(6) 0.8213(3) 0.0429(13) Uani 1 1 d .
C15 C 0.9344(5) 0.4975(6) 0.8464(3) 0.0494(15) Uani 1 1 d .
H15A H 0.8977 0.4296 0.8318 0.059 Uiso 1 1 calc R
C16 C 0.9984(5) 0.4720(7) 0.8920(4) 0.0562(17) Uani 1 1 d .
H16A H 1.0051 0.3862 0.9089 0.067 Uiso 1 1 calc R
C17 C 1.0530(5) 0.5671(7) 0.9141(3) 0.0550(17) Uani 1 1 d .
C18 C 1.0410(5) 0.6939(7) 0.8890(3) 0.0512(15) Uani 1 1 d .
H18A H 1.0776 0.7615 0.9041 0.061 Uiso 1 1 calc R
C19 C 0.9766(4) 0.7215(6) 0.8429(3) 0.0482(14) Uani 1 1 d .
H19A H 0.9692 0.8073 0.8263 0.058 Uiso 1 1 calc R
C20 C 1.1249(6) 0.5316(8) 0.9604(4) 0.069(2) Uani 1 1 d .
H20B H 1.1067 0.4650 0.9932 0.083 Uiso 1 1 calc R
H20A H 1.1726 0.4960 0.9343 0.083 Uiso 1 1 calc R
C21 C 1.2250(9) 0.6279(11) 1.0337(6) 0.107(3) Uani 1 1 d U
H21A H 1.2165 0.5609 1.0695 0.128 Uiso 1 1 calc R
C22 C 1.3218(13) 0.6954(16) 0.9472(8) 0.160(4) Uani 1 1 d U
H22A H 1.2808 0.6981 0.9089 0.192 Uiso 1 1 calc R
H22B H 1.3782 0.6725 0.9295 0.192 Uiso 1 1 calc R
C23 C 1.3260(13) 0.8359(16) 0.9843(9) 0.165(5) Uani 1 1 d U
H23A H 1.3744 0.8371 1.0167 0.198 Uiso 1 1 calc R
H23B H 1.3357 0.9041 0.9501 0.198 Uiso 1 1 calc R
C24 C 1.2443(13) 0.8660(14) 1.0219(9) 0.162(5) Uani 1 1 d U
H24A H 1.2497 0.9466 1.0488 0.194 Uiso 1 1 calc R
H24B H 1.1953 0.8738 0.9903 0.194 Uiso 1 1 calc R
C25 C 1.2369(10) 0.7542(11) 1.0644(7) 0.133(3) Uani 1 1 d U
H25A H 1.1886 0.7694 1.0947 0.159 Uiso 1 1 calc R
H25B H 1.2886 0.7499 1.0933 0.159 Uiso 1 1 calc R
C26 C 0.7841(5) 0.3964(6) 0.7012(4) 0.0530(16) Uani 1 1 d .
H26C H 0.8432 0.3818 0.7151 0.064 Uiso 1 1 calc R
H26B H 0.7823 0.4359 0.6561 0.064 Uiso 1 1 calc R
H26A H 0.7539 0.3133 0.7000 0.064 Uiso 1 1 calc R
C27 C 0.5856(6) 0.3698(12) 0.8307(4) 0.093(3) Uani 1 1 d U
H27A H 0.6114 0.4046 0.8705 0.112 Uiso 1 1 calc R
C28 C 0.5139(8) 0.2951(15) 0.8377(6) 0.125(4) Uani 1 1 d U
H28A H 0.4927 0.2768 0.8813 0.150 Uiso 1 1 calc R
C29 C 0.4736(7) 0.2474(14) 0.7812(6) 0.110(4) Uani 1 1 d U
H29A H 0.4238 0.1961 0.7842 0.132 Uiso 1 1 calc R
C30 C 0.5092(6) 0.2780(11) 0.7184(5) 0.087(3) Uani 1 1 d U
H30A H 0.4829 0.2481 0.6778 0.105 Uiso 1 1 calc R
C31 C 0.5815(5) 0.3506(9) 0.7159(4) 0.0672(19) Uani 1 1 d U
H31A H 0.6051 0.3698 0.6732 0.081 Uiso 1 1 calc R
N1 N 0.6206(4) 0.3960(6) 0.7727(3) 0.0596(14) Uani 1 1 d U
O1 O 0.6605(3) 0.6378(5) 0.8383(2) 0.0541(11) Uani 1 1 d .
O2 O 0.7776(3) 0.6921(4) 0.9155(2) 0.0499(10) Uani 1 1 d .
O3 O 0.6428(3) 0.8067(5) 0.9193(2) 0.0630(13) Uani 1 1 d .
O4 O 0.7600(3) 0.7096(5) 0.6317(2) 0.0501(10) Uani 1 1 d .
O5 O 1.1492(6) 0.6408(6) 0.9930(4) 0.114(3) Uani 1 1 d U
O6 O 1.2952(6) 0.5983(9) 0.9972(4) 0.118(2) Uani 1 1 d U
P1 P 0.83803(10) 0.65158(14) 0.75999(7) 0.0395(3) Uani 1 1 d .
Pd1 Pd 0.72765(3) 0.51784(5) 0.76858(2) 0.04466(18) Uani 1 1 d .
S1 S 0.70403(11) 0.73949(17) 0.87902(7) 0.0494(4) Uani 1 1 d .

loop_
_atom_site_aniso_label
_atom_site_aniso_U_11
_atom_site_aniso_U_22
_atom_site_aniso_U_33
_atom_site_aniso_U_23
_atom_site_aniso_U_13
_atom_site_aniso_U_12
C1 0.074(4) 0.047(4) 0.037(3) 0.003(3) 0.004(3) 0.017(3)
C2 0.064(4) 0.033(3) 0.029(3) 0.002(2) -0.002(2) 0.007(3)
C3 0.074(4) 0.038(3) 0.033(3) 0.002(2) 0.002(3) 0.008(3)
C4 0.111(6) 0.036(4) 0.056(4) 0.011(3) 0.019(4) 0.013(4)
C5 0.157(9) 0.042(4) 0.077(6) 0.020(4) 0.046(6) 0.041(5)
C6 0.118(7) 0.053(4) 0.059(5) 0.011(4) 0.031(5) 0.030(4)
C7 0.066(4) 0.027(3) 0.035(3) 0.000(2) 0.000(3) 0.003(2)
C8 0.068(4) 0.030(3) 0.035(3) -0.003(2) 0.000(3) -0.005(3)
C9 0.086(5) 0.034(3) 0.033(3) -0.005(2) -0.001(3) -0.004(3)
C10 0.094(5) 0.037(3) 0.037(3) -0.003(2) 0.018(3) 0.000(3)
C11 0.075(4) 0.045(4) 0.047(4) -0.001(3) 0.019(3) 0.008(3)
C12 0.073(4) 0.038(3) 0.040(3) 0.005(2) 0.008(3) 0.005(3)
C13 0.069(5) 0.104(7) 0.043(4) 0.016(4) -0.011(3) -0.004(4)
C14 0.059(3) 0.038(3) 0.031(3) 0.004(2) 0.001(2) 0.007(3)
C15 0.063(4) 0.040(3) 0.046(3) 0.011(3) 0.001(3) 0.007(3)
C16 0.069(4) 0.046(4) 0.053(4) 0.020(3) 0.003(3) 0.009(3)
C17 0.071(4) 0.061(4) 0.033(3) 0.012(3) -0.002(3) 0.016(3)
C18 0.068(4) 0.050(4) 0.035(3) 0.001(3) -0.004(3) 0.006(3)
C19 0.068(4) 0.041(3) 0.036(3) 0.004(2) -0.004(3) 0.009(3)
C20 0.086(6) 0.060(5) 0.061(5) 0.009(4) -0.022(4) 0.006(4)
C21 0.156(6) 0.075(4) 0.088(6) 0.015(4) -0.068(4) -0.007(6)
C22 0.232(11) 0.139(8) 0.107(8) 0.044(6) -0.057(6) -0.074(8)
C23 0.232(11) 0.125(7) 0.135(9) 0.044(7) -0.113(7) -0.074(9)
C24 0.234(12) 0.083(5) 0.164(10) 0.036(6) -0.116(8) -0.046(8)
C25 0.186(9) 0.065(5) 0.144(8) 0.021(4) -0.103(6) -0.019(5)
C26 0.071(4) 0.033(3) 0.055(4) -0.006(3) 0.009(3) -0.009(3)
C27 0.094(6) 0.136(8) 0.049(3) 0.022(5) -0.013(4) -0.053(5)
C28 0.119(7) 0.189(10) 0.067(4) 0.020(6) -0.007(5) -0.088(7)
C29 0.099(6) 0.155(9) 0.077(5) 0.013(6) -0.014(4) -0.063(6)
C30 0.075(5) 0.115(7) 0.071(4) 0.009(5) -0.023(4) -0.028(4)
C31 0.070(4) 0.078(5) 0.052(3) 0.009(3) -0.017(3) -0.012(3)
N1 0.067(3) 0.064(4) 0.047(3) 0.014(3) -0.011(2) -0.011(3)
O1 0.061(3) 0.061(3) 0.040(2) 0.002(2) 0.0038(19) 0.001(2)
O2 0.069(3) 0.050(3) 0.030(2) 0.0075(18) -0.0008(18) 0.012(2)
O3 0.082(3) 0.068(3) 0.040(2) 0.009(2) 0.011(2) 0.021(3)
O4 0.061(3) 0.053(3) 0.036(2) 0.0057(19) -0.0064(18) 0.002(2)
O5 0.175(6) 0.054(4) 0.110(5) 0.004(3) -0.085(5) 0.007(4)
O6 0.155(5) 0.118(5) 0.078(4) 0.034(4) -0.049(4) -0.043(5)
P1 0.0575(9) 0.0313(7) 0.0298(7) 0.0030(5) -0.0003(6) 0.0031(6)
Pd1 0.0582(3) 0.0400(3) 0.0357(3) 0.00763(18) -0.00249(19) -0.0011(2)
S1 0.0682(10) 0.0493(9) 0.0308(7) 0.0076(6) 0.0037(6) 0.0135(7)

loop_
_atom_type_symbol
_atom_type_description
_atom_type_scat_dispersion_real
_atom_type_scat_dispersion_imag
_atom_type_scat_source
C C 0.0033 0.0016 'International Tables Vol C Tables 4.2.6.8 and 6.1.1.4'
H H 0.0000 0.0000 'International Tables Vol C Tables 4.2.6.8 and 6.1.1.4'
N N 0.0061 0.0033 'International Tables Vol C Tables 4.2.6.8 and 6.1.1.4'
O O 0.0106 0.0060 'International Tables Vol C Tables 4.2.6.8 and 6.1.1.4'
P P 0.1023 0.0942 'International Tables Vol C Tables 4.2.6.8 and 6.1.1.4'
Pd Pd -0.9988 1.0072 'International Tables Vol C Tables 4.2.6.8 and 6.1.1.4'
S S 0.1246 0.1234 'International Tables Vol C Tables 4.2.6.8 and 6.1.1.4'

loop_
_geom_angle_atom_site_label_1
_geom_angle_atom_site_label_2
_geom_angle_atom_site_label_3
_geom_angle
C6 C1 C2 119.8(7)
C6 C1 S1 118.1(6)
C2 C1 S1 122.1(5)
C3 C2 C1 118.4(6)
C3 C2 P1 120.3(5)
C1 C2 P1 121.2(5)
C4 C3 C2 121.1(6)
C5 C4 C3 120.1(7)
C4 C5 C6 120.8(7)
C1 C6 C5 119.7(8)
C12 C7 C8 119.0(6)
C12 C7 P1 122.2(5)
C8 C7 P1 118.6(5)
O4 C8 C9 125.0(6)
O4 C8 C7 114.6(5)
C9 C8 C7 120.4(6)
C10 C9 C8 118.8(6)
C11 C10 C9 122.3(6)
C10 C11 C12 119.9(7)
C7 C12 C11 119.7(6)
C19 C14 C15 119.7(6)
C19 C14 P1 121.8(5)
C15 C14 P1 118.6(5)
C16 C15 C14 120.2(7)
C15 C16 C17 121.7(6)
C16 C17 C18 118.0(6)
C16 C17 C20 119.2(7)
C18 C17 C20 122.7(7)
C19 C18 C17 121.0(7)
C18 C19 C14 119.4(6)
O5 C20 C17 107.2(7)
O6 C21 O5 113.6(10)
O6 C21 C25 108.8(13)
O5 C21 C25 104.6(9)
O6 C22 C23 108.2(13)
C24 C23 C22 111.8(14)
C25 C24 C23 101.6(15)
C24 C25 C21 119.2(13)
N1 C27 C28 124.2(9)
C29 C28 C27 119.3(10)
C28 C29 C30 117.0(9)
C31 C30 C29 120.0(9)
N1 C31 C30 121.9(8)
C27 N1 C31 117.6(7)
C27 N1 Pd1 120.4(6)
C31 N1 Pd1 121.8(5)
S1 O1 Pd1 121.8(3)
C8 O4 C13 117.7(5)
C20 O5 C21 114.7(8)
C21 O6 C22 116.5(13)
C7 P1 C14 104.4(3)
C7 P1 C2 104.9(3)
C14 P1 C2 106.2(3)
C7 P1 Pd1 115.3(2)
C14 P1 Pd1 114.7(2)
C2 P1 Pd1 110.5(2)
C26 Pd1 N1 91.1(3)
C26 Pd1 O1 176.1(2)
N1 Pd1 O1 85.0(2)
C26 Pd1 P1 88.78(19)
N1 Pd1 P1 177.25(16)
O1 Pd1 P1 95.05(14)
O3 S1 O2 115.3(3)
O3 S1 O1 109.4(3)
O2 S1 O1 113.2(3)
O3 S1 C1 106.8(3)
O2 S1 C1 105.6(3)
O1 S1 C1 105.8(3)

loop_
_geom_bond_atom_site_label_1
_geom_bond_atom_site_label_2
_geom_bond_distance
C1 C6 1.384(10)
C1 C2 1.421(9)
C1 S1 1.772(7)
C2 C3 1.383(9)
C2 P1 1.829(6)
C3 C4 1.378(9)
C4 C5 1.364(12)
C5 C6 1.389(12)
C7 C12 1.399(9)
C7 C8 1.415(8)
C7 P1 1.808(6)
C8 O4 1.349(8)
C8 C9 1.395(9)
C9 C10 1.374(10)
C10 C11 1.367(10)
C11 C12 1.400(9)
C13 O4 1.433(8)
C14 C19 1.386(9)
C14 C15 1.394(8)
C14 P1 1.818(6)
C15 C16 1.370(10)
C16 C17 1.371(11)
C17 C18 1.409(10)
C17 C20 1.493(10)
C18 C19 1.384(9)
C20 O5 1.350(10)
C21 O6 1.366(16)
C21 O5 1.437(12)
C21 C25 1.448(16)
C22 O6 1.473(15)
C22 C23 1.62(2)
C23 C24 1.53(3)
C24 C25 1.431(17)
C26 Pd1 2.044(7)
C27 N1 1.310(10)
C27 C28 1.377(13)
C28 C29 1.370(15)
C29 C30 1.407(15)
C30 C31 1.367(12)
C31 N1 1.356(9)
N1 Pd1 2.108(6)
O1 S1 1.484(5)
O1 Pd1 2.145(5)
O2 S1 1.442(5)
O3 S1 1.440(5)
P1 Pd1 2.2298(17)

loop_
_geom_torsion_atom_site_label_1
_geom_torsion_atom_site_label_2
_geom_torsion_atom_site_label_3
_geom_torsion_atom_site_label_4
_geom_torsion
C6 C1 C2 C3 3.1(11)
S1 C1 C2 C3 -175.9(5)
C6 C1 C2 P1 -172.5(7)
S1 C1 C2 P1 8.5(8)
C1 C2 C3 C4 -1.5(10)
P1 C2 C3 C4 174.2(6)
C2 C3 C4 C5 -1.3(13)
C3 C4 C5 C6 2.5(17)
C2 C1 C6 C5 -2.0(15)
S1 C1 C6 C5 177.1(9)
C4 C5 C6 C1 -0.8(18)
C12 C7 C8 O4 178.6(5)
P1 C7 C8 O4 3.9(7)
C12 C7 C8 C9 -0.7(9)
P1 C7 C8 C9 -175.3(5)
O4 C8 C9 C10 -178.2(6)
C7 C8 C9 C10 1.0(9)
C8 C9 C10 C11 0.1(10)
C9 C10 C11 C12 -1.4(11)
C8 C7 C12 C11 -0.6(9)
P1 C7 C12 C11 173.8(5)
C10 C11 C12 C7 1.7(10)
C19 C14 C15 C16 -0.1(10)
P1 C14 C15 C16 179.2(5)
C14 C15 C16 C17 -0.4(11)
C15 C16 C17 C18 0.9(11)
C15 C16 C17 C20 -176.0(7)
C16 C17 C18 C19 -0.8(10)
C20 C17 C18 C19 176.0(7)
C17 C18 C19 C14 0.3(10)
C15 C14 C19 C18 0.2(9)
P1 C14 C19 C18 -179.2(5)
C16 C17 C20 O5 -158.3(8)
C18 C17 C20 O5 24.9(12)
O6 C22 C23 C24 -50.9(17)
C22 C23 C24 C25 54.4(14)
C23 C24 C25 C21 -63.6(17)
O6 C21 C25 C24 63.9(17)
O5 C21 C25 C24 -58(2)
N1 C27 C28 C29 -2(2)
C27 C28 C29 C30 0(2)
C28 C29 C30 C31 1(2)
C29 C30 C31 N1 -0.5(17)
C28 C27 N1 C31 2.7(18)
C28 C27 N1 Pd1 177.6(11)
C30 C31 N1 C27 -1.2(14)
C30 C31 N1 Pd1 -176.0(8)
C9 C8 O4 C13 1.9(9)
C7 C8 O4 C13 -177.3(6)
C17 C20 O5 C21 -172.5(9)
O6 C21 O5 C20 62.9(14)
C25 C21 O5 C20 -178.7(12)
O5 C21 O6 C22 62.9(13)
C25 C21 O6 C22 -53.1(12)
C23 C22 O6 C21 49.8(16)
C12 C7 P1 C14 9.0(6)
C8 C7 P1 C14 -176.6(5)
C12 C7 P1 C2 120.4(5)
C8 C7 P1 C2 -65.1(5)
C12 C7 P1 Pd1 -117.7(5)
C8 C7 P1 Pd1 56.7(5)
C19 C14 P1 C7 80.6(6)
C15 C14 P1 C7 -98.7(5)
C19 C14 P1 C2 -29.9(6)
C15 C14 P1 C2 150.7(5)
C19 C14 P1 Pd1 -152.3(5)
C15 C14 P1 Pd1 28.4(6)
C3 C2 P1 C7 -12.6(6)
C1 C2 P1 C7 162.9(5)
C3 C2 P1 C14 97.6(5)
C1 C2 P1 C14 -86.9(6)
C3 C2 P1 Pd1 -137.5(5)
C1 C2 P1 Pd1 38.0(6)
C27 N1 Pd1 C26 137.0(8)
C31 N1 Pd1 C26 -48.3(7)
C27 N1 Pd1 O1 -43.7(8)
C31 N1 Pd1 O1 131.0(7)
C27 N1 Pd1 P1 -135(4)
C31 N1 Pd1 P1 39(5)
S1 O1 Pd1 C26 174(3)
S1 O1 Pd1 N1 163.0(3)
S1 O1 Pd1 P1 -19.7(3)
C7 P1 Pd1 C26 30.0(3)
C14 P1 Pd1 C26 -91.3(3)
C2 P1 Pd1 C26 148.8(3)
C7 P1 Pd1 N1 -58(4)
C14 P1 Pd1 N1 -179(100)
C2 P1 Pd1 N1 61(4)
C7 P1 Pd1 O1 -149.1(2)
C14 P1 Pd1 O1 89.7(3)
C2 P1 Pd1 O1 -30.3(2)
Pd1 O1 S1 O3 178.1(3)
Pd1 O1 S1 O2 -51.8(4)
Pd1 O1 S1 C1 63.5(4)
C6 C1 S1 O3 0.9(8)
C2 C1 S1 O3 180.0(6)
C6 C1 S1 O2 -122.3(7)
C2 C1 S1 O2 56.7(6)
C6 C1 S1 O1 117.4(7)
C2 C1 S1 O1 -63.6(6)
